data_7107692
loop_
_publ_author_name
'Andrew J. Lewis'
'Eiko Nakamaru-Ogiso '
'James M. Kikkawa'
'Patrick J. Carroll'
'Eric J. Schelter'

_publ_section_title
;
 Pentavalent Uranium Trans-Dihalides and -Pseudohalides
;
_journal_name_full Chem.Commun.
_journal_page_first 4977
_journal_paper_doi 10.1039/c2cc31601c
_journal_volume 48
_journal_year 2012
_chemical_formula_sum 'C18 H54 Cl2 N3 Si6 U'
_chemical_formula_weight 790.11
_space_group_IT_number 19
_symmetry_cell_setting orthorhombic
_symmetry_Int_Tables_number 19
_symmetry_space_group_name_Hall 'P 2ac 2ab'
_symmetry_space_group_name_H-M 'P 21 21 21'
_atom_sites_solution_hydrogens geom
_atom_sites_solution_primary direct
_audit_creation_method SHELXL-97
_cell_angle_alpha 90.00
_cell_angle_beta 90.00
_cell_angle_gamma 90.00
_cell_formula_units_Z 4
_cell_length_a 11.9533(4)
_cell_length_b 12.5081(4)
_cell_length_c 22.8740(8)
_cell_measurement_temperature 143(1)
_cell_volume 3420.0(2)
_computing_data_collection 'Bruker APEX2'
_computing_data_reduction 'Bruker SAINT'
_computing_structure_refinement 'SHELXL-97 (Sheldrick, 2008)'
_computing_structure_solution 'SHELXS-97 (Sheldrick, 2008)'
_diffrn_ambient_temperature 143(1)
_diffrn_measured_fraction_theta_full 0.998
_diffrn_measured_fraction_theta_max 0.998
_diffrn_measurement_device 'CCD Area Detector'
_diffrn_measurement_device_type 'Bruker APEXII'
_diffrn_measurement_method 'phi and omega scans'
_diffrn_radiation_monochromator graphite
_diffrn_radiation_source 'sealed tube'
_diffrn_radiation_type MoK\a
_diffrn_radiation_wavelength 0.71073
_diffrn_reflns_av_R_equivalents 0.0218
_diffrn_reflns_av_sigmaI/netI 0.0256
_diffrn_reflns_limit_h_max 15
_diffrn_reflns_limit_h_min -15
_diffrn_reflns_limit_k_max 16
_diffrn_reflns_limit_k_min -16
_diffrn_reflns_limit_l_max 29
_diffrn_reflns_limit_l_min -29
_diffrn_reflns_number 65838
_diffrn_reflns_theta_full 27.58
_diffrn_reflns_theta_max 27.58
_diffrn_reflns_theta_min 1.78
_exptl_absorpt_coefficient_mu 5.125
_exptl_absorpt_correction_T_max 0.7456
_exptl_absorpt_correction_T_min 0.6029
_exptl_absorpt_correction_type multi-scan
_exptl_absorpt_process_details '(SADABS; Sheldrick, 2007)'
_exptl_crystal_density_diffrn 1.535
_exptl_crystal_density_method 'not measured'
_exptl_crystal_F_000 1572
_exptl_crystal_size_max 0.28
_exptl_crystal_size_mid 0.25
_exptl_crystal_size_min 0.18
_refine_diff_density_max 0.467
_refine_diff_density_min -0.340
_refine_diff_density_rms 0.048
_refine_ls_abs_structure_details 'Flack H D (1983), Acta Cryst. A39, 876-881'
_refine_ls_abs_structure_Flack 0.0005(18)
_refine_ls_extinction_method none
_refine_ls_goodness_of_fit_ref 1.011
_refine_ls_hydrogen_treatment constr
_refine_ls_matrix_type full
_refine_ls_number_parameters 290
_refine_ls_number_reflns 7776
_refine_ls_number_restraints 0
_refine_ls_restrained_S_all 1.011
_refine_ls_R_factor_all 0.0116
_refine_ls_R_factor_gt 0.0110
_refine_ls_shift/su_max 0.006
_refine_ls_shift/su_mean 0.000
_refine_ls_structure_factor_coef Fsqd
_refine_ls_weighting_details 'calc w=1/[\s^2^(Fo^2^)+(0.0000P)^2^+0.0000P] where P=(Fo^2^+2Fc^2^)/3'
_refine_ls_weighting_scheme calc
_refine_ls_wR_factor_gt 0.0280
_refine_ls_wR_factor_ref 0.0281
_reflns_number_gt 7599
_reflns_number_total 7776
_reflns_threshold_expression >2sigma(I)
_cod_data_source_file c2cc31601c.txt
_cod_data_source_block UP4069(Cmpd2)
_cod_original_sg_symbol_H-M 'P 21 21 21 '
_cod_database_code 7107692

loop_
_symmetry_equiv_pos_as_xyz
'x, y, z'
'x+1/2, -y+1/2, -z'
'-x, y+1/2, -z+1/2'
'-x+1/2, -y, z+1/2'

loop_
_atom_site_label
_atom_site_type_symbol
_atom_site_fract_x
_atom_site_fract_y
_atom_site_fract_z
_atom_site_U_iso_or_equiv
_atom_site_adp_type
_atom_site_occupancy
_atom_site_symmetry_multiplicity
_atom_site_calc_flag
_atom_site_refinement_flags
U1 U 0.718576(6) 0.436960(5) 0.118391(3) 0.01546(2) Uani 1 1 d .
N1 N 0.87624(13) 0.47172(12) 0.16128(7) 0.0180(3) Uani 1 1 d .
N2 N 0.66175(13) 0.55518(14) 0.05588(6) 0.0174(3) Uani 1 1 d .
N4 N 0.62917(13) 0.29343(13) 0.14260(7) 0.0198(3) Uani 1 1 d .
Si1 Si 0.48285(5) 0.30188(5) 0.15680(3) 0.02596(13) Uani 1 1 d .
Si2 Si 0.69535(5) 0.16736(4) 0.14814(3) 0.02418(13) Uani 1 1 d .
Si3 Si 0.66133(5) 0.69513(4) 0.06958(2) 0.01972(11) Uani 1 1 d .
Si4 Si 0.61046(5) 0.51036(5) -0.01250(3) 0.02366(12) Uani 1 1 d .
Si5 Si 0.99663(4) 0.50865(4) 0.12060(3) 0.02198(11) Uani 1 1 d .
Si6 Si 0.88883(5) 0.46455(4) 0.23844(2) 0.02306(12) Uani 1 1 d .
C1 C 0.42028(18) 0.42030(19) 0.11897(11) 0.0370(5) Uani 1 1 d .
H1A H 0.4773 0.4728 0.1121 0.055 Uiso 1 1 calc R
H1B H 0.3627 0.4506 0.1431 0.055 Uiso 1 1 calc R
H1C H 0.3887 0.3982 0.0823 0.055 Uiso 1 1 calc R
C2 C 0.40635(19) 0.1841(2) 0.12652(11) 0.0406(6) Uani 1 1 d .
H2A H 0.4214 0.1781 0.0854 0.061 Uiso 1 1 calc R
H2B H 0.3275 0.1933 0.1325 0.061 Uiso 1 1 calc R
H2C H 0.4309 0.1203 0.1460 0.061 Uiso 1 1 calc R
C3 C 0.4556(2) 0.31039(18) 0.23675(10) 0.0344(5) Uani 1 1 d .
H3A H 0.4799 0.2456 0.2553 0.052 Uiso 1 1 calc R
H3B H 0.3769 0.3200 0.2433 0.052 Uiso 1 1 calc R
H3C H 0.4958 0.3699 0.2528 0.052 Uiso 1 1 calc R
C4 C 0.6696(2) 0.08553(18) 0.08139(11) 0.0407(6) Uani 1 1 d .
H4A H 0.5913 0.0695 0.0784 0.061 Uiso 1 1 calc R
H4B H 0.7114 0.0201 0.0839 0.061 Uiso 1 1 calc R
H4C H 0.6929 0.1248 0.0475 0.061 Uiso 1 1 calc R
C5 C 0.6459(2) 0.09301(18) 0.21398(11) 0.0390(6) Uani 1 1 d .
H5A H 0.6616 0.1342 0.2484 0.059 Uiso 1 1 calc R
H5B H 0.6840 0.0255 0.2163 0.059 Uiso 1 1 calc R
H5C H 0.5668 0.0811 0.2111 0.059 Uiso 1 1 calc R
C6 C 0.85031(19) 0.17993(18) 0.15845(9) 0.0289(5) Uani 1 1 d .
H6A H 0.8854 0.1922 0.1213 0.043 Uiso 1 1 calc R
H6B H 0.8790 0.1152 0.1753 0.043 Uiso 1 1 calc R
H6C H 0.8659 0.2389 0.1841 0.043 Uiso 1 1 calc R
C7 C 0.51960(18) 0.74083(18) 0.09185(10) 0.0296(5) Uani 1 1 d .
H7A H 0.4680 0.7295 0.0603 0.044 Uiso 1 1 calc R
H7B H 0.5220 0.8156 0.1013 0.044 Uiso 1 1 calc R
H7C H 0.4955 0.7011 0.1255 0.044 Uiso 1 1 calc R
C8 C 0.70715(19) 0.76902(17) 0.00281(9) 0.0276(5) Uani 1 1 d .
H8A H 0.7819 0.7479 -0.0073 0.041 Uiso 1 1 calc R
H8B H 0.7055 0.8445 0.0104 0.041 Uiso 1 1 calc R
H8C H 0.6576 0.7527 -0.0290 0.041 Uiso 1 1 calc R
C9 C 0.76355(18) 0.73541(16) 0.12778(9) 0.0250(4) Uani 1 1 d .
H9A H 0.7254 0.7415 0.1645 0.038 Uiso 1 1 calc R
H9B H 0.7964 0.8030 0.1178 0.038 Uiso 1 1 calc R
H9C H 0.8213 0.6823 0.1308 0.038 Uiso 1 1 calc R
C10 C 0.5663(2) 0.36587(18) -0.00911(11) 0.0351(6) Uani 1 1 d .
H10A H 0.5789 0.3387 0.0296 0.053 Uiso 1 1 calc R
H10B H 0.6093 0.3250 -0.0366 0.053 Uiso 1 1 calc R
H10C H 0.4883 0.3602 -0.0186 0.053 Uiso 1 1 calc R
C11 C 0.4807(2) 0.58354(19) -0.03474(11) 0.0389(6) Uani 1 1 d .
H11A H 0.4247 0.5754 -0.0050 0.058 Uiso 1 1 calc R
H11B H 0.4533 0.5548 -0.0709 0.058 Uiso 1 1 calc R
H11C H 0.4975 0.6580 -0.0397 0.058 Uiso 1 1 calc R
C12 C 0.7179(2) 0.52609(18) -0.07037(9) 0.0334(5) Uani 1 1 d .
H12A H 0.7321 0.6007 -0.0767 0.050 Uiso 1 1 calc R
H12B H 0.6915 0.4942 -0.1060 0.050 Uiso 1 1 calc R
H12C H 0.7858 0.4914 -0.0584 0.050 Uiso 1 1 calc R
C13 C 0.95870(18) 0.5641(2) 0.04711(8) 0.0291(4) Uani 1 1 d .
H13A H 0.8790 0.5614 0.0421 0.044 Uiso 1 1 calc R
H13B H 0.9941 0.5224 0.0171 0.044 Uiso 1 1 calc R
H13C H 0.9836 0.6369 0.0444 0.044 Uiso 1 1 calc R
C14 C 1.0770(2) 0.61911(18) 0.15711(10) 0.0317(5) Uani 1 1 d .
H14A H 1.0302 0.6811 0.1606 0.048 Uiso 1 1 calc R
H14B H 1.1417 0.6364 0.1341 0.048 Uiso 1 1 calc R
H14C H 1.1003 0.5962 0.1953 0.048 Uiso 1 1 calc R
C15 C 1.09037(18) 0.39181(18) 0.10998(11) 0.0341(5) Uani 1 1 d .
H15A H 1.1170 0.3674 0.1473 0.051 Uiso 1 1 calc R
H15B H 1.1528 0.4123 0.0861 0.051 Uiso 1 1 calc R
H15C H 1.0498 0.3353 0.0911 0.051 Uiso 1 1 calc R
C16 C 0.8743(2) 0.60090(17) 0.27123(9) 0.0294(5) Uani 1 1 d .
H16A H 0.9254 0.6491 0.2524 0.044 Uiso 1 1 calc R
H16B H 0.8910 0.5976 0.3122 0.044 Uiso 1 1 calc R
H16C H 0.7991 0.6260 0.2659 0.044 Uiso 1 1 calc R
C17 C 1.0266(2) 0.40716(17) 0.26089(10) 0.0348(6) Uani 1 1 d .
H17A H 1.0350 0.3371 0.2443 0.052 Uiso 1 1 calc R
H17B H 1.0298 0.4023 0.3027 0.052 Uiso 1 1 calc R
H17C H 1.0859 0.4525 0.2472 0.052 Uiso 1 1 calc R
C18 C 0.7821(2) 0.37264(17) 0.27116(9) 0.0312(5) Uani 1 1 d .
H18A H 0.7399 0.3392 0.2405 0.047 Uiso 1 1 calc R
H18B H 0.7325 0.4128 0.2958 0.047 Uiso 1 1 calc R
H18C H 0.8192 0.3188 0.2940 0.047 Uiso 1 1 calc R
Cl1 Cl 0.61650(4) 0.54223(4) 0.19882(2) 0.02394(10) Uani 1 1 d .
Cl2 Cl 0.82237(4) 0.33099(4) 0.03825(2) 0.02386(10) Uani 1 1 d .

loop_
_atom_site_aniso_label
_atom_site_aniso_U_11
_atom_site_aniso_U_22
_atom_site_aniso_U_33
_atom_site_aniso_U_23
_atom_site_aniso_U_13
_atom_site_aniso_U_12
U1 0.01736(3) 0.01353(3) 0.01549(3) 0.00003(3) 0.00160(3) 0.00018(3)
N1 0.0214(8) 0.0149(7) 0.0177(8) -0.0018(6) -0.0008(6) 0.0001(6)
N2 0.0183(7) 0.0185(8) 0.0155(7) -0.0021(7) -0.0017(6) 0.0017(8)
N4 0.0225(8) 0.0174(8) 0.0194(8) -0.0017(7) 0.0011(7) -0.0039(7)
Si1 0.0214(3) 0.0260(3) 0.0305(3) 0.0011(3) 0.0033(2) -0.0065(3)
Si2 0.0299(3) 0.0155(2) 0.0272(3) -0.0001(2) 0.0006(2) -0.0026(2)
Si3 0.0216(3) 0.0163(3) 0.0212(3) 0.0007(2) -0.0009(2) 0.0014(2)
Si4 0.0287(3) 0.0215(3) 0.0208(3) -0.0016(2) -0.0079(2) 0.0025(3)
Si5 0.0186(2) 0.0212(3) 0.0261(3) -0.0034(3) 0.0002(3) -0.0020(2)
Si6 0.0324(3) 0.0181(3) 0.0186(3) -0.0007(2) -0.0054(2) -0.0031(2)
C1 0.0208(10) 0.0417(13) 0.0484(13) 0.0058(14) -0.0019(11) -0.0019(10)
C2 0.0310(12) 0.0414(13) 0.0494(16) -0.0022(12) -0.0019(11) -0.0168(11)
C3 0.0370(13) 0.0284(12) 0.0379(13) 0.0022(10) 0.0158(10) -0.0053(11)
C4 0.0488(14) 0.0282(13) 0.0450(14) -0.0146(11) -0.0013(12) -0.0042(11)
C5 0.0446(14) 0.0245(11) 0.0480(14) 0.0134(10) 0.0079(12) -0.0031(11)
C6 0.0330(12) 0.0243(11) 0.0293(11) 0.0031(9) -0.0013(9) 0.0010(10)
C7 0.0286(11) 0.0265(11) 0.0336(12) -0.0019(10) 0.0000(10) 0.0071(9)
C8 0.0300(12) 0.0242(10) 0.0287(11) 0.0048(9) -0.0020(10) 0.0006(10)
C9 0.0301(11) 0.0177(9) 0.0274(11) -0.0010(8) 0.0007(9) -0.0027(8)
C10 0.0413(14) 0.0292(12) 0.0349(13) -0.0041(10) -0.0123(11) -0.0049(11)
C11 0.0400(13) 0.0347(14) 0.0422(13) 0.0005(11) -0.0222(11) 0.0051(11)
C12 0.0521(14) 0.0298(11) 0.0183(10) -0.0001(8) -0.0025(11) 0.0062(12)
C13 0.0294(11) 0.0313(11) 0.0266(10) 0.0027(11) 0.0055(8) -0.0066(11)
C14 0.0279(12) 0.0287(12) 0.0385(13) -0.0013(10) -0.0019(10) -0.0090(10)
C15 0.0205(10) 0.0369(12) 0.0450(15) -0.0077(11) 0.0014(10) 0.0028(9)
C16 0.0414(13) 0.0258(11) 0.0211(10) -0.0036(8) -0.0010(9) -0.0057(10)
C17 0.0451(14) 0.0232(11) 0.0361(13) 0.0027(9) -0.0182(11) -0.0011(10)
C18 0.0483(13) 0.0275(10) 0.0178(10) 0.0036(8) -0.0046(11) -0.0061(12)
Cl1 0.0280(2) 0.0198(2) 0.0241(2) -0.00187(19) 0.0084(2) 0.0024(2)
Cl2 0.0275(2) 0.0238(2) 0.0203(2) -0.00275(19) 0.00288(19) 0.0041(2)

loop_
_atom_type_symbol
_atom_type_description
_atom_type_scat_dispersion_real
_atom_type_scat_dispersion_imag
_atom_type_scat_source
C C 0.0033 0.0016 'International Tables Vol C Tables 4.2.6.8 and 6.1.1.4'
H H 0.0000 0.0000 'International Tables Vol C Tables 4.2.6.8 and 6.1.1.4'
N N 0.0061 0.0033 'International Tables Vol C Tables 4.2.6.8 and 6.1.1.4'
Si Si 0.0817 0.0704 'International Tables Vol C Tables 4.2.6.8 and 6.1.1.4'
Cl Cl 0.1484 0.1585 'International Tables Vol C Tables 4.2.6.8 and 6.1.1.4'
U U -9.6767 9.6646 'International Tables Vol C Tables 4.2.6.8 and 6.1.1.4'

loop_
_geom_angle_atom_site_label_1
_geom_angle_atom_site_label_2
_geom_angle_atom_site_label_3
_geom_angle
N4 U1 N2 125.52(6)
N4 U1 N1 118.71(6)
N2 U1 N1 115.74(6)
N4 U1 Cl1 90.42(4)
N2 U1 Cl1 88.51(4)
N1 U1 Cl1 89.20(4)
N4 U1 Cl2 89.60(4)
N2 U1 Cl2 91.86(4)
N1 U1 Cl2 90.37(4)
Cl1 U1 Cl2 179.529(17)
N4 U1 Si4 105.24(4)
N2 U1 Si4 27.38(4)
N1 U1 Si4 132.61(4)
Cl1 U1 Si4 108.217(15)
Cl2 U1 Si4 72.227(15)
N4 U1 Si1 27.32(4)
N2 U1 Si1 104.47(4)
N1 U1 Si1 134.65(4)
Cl1 U1 Si1 71.112(15)
Cl2 U1 Si1 109.070(16)
Si4 U1 Si1 92.686(15)
N4 U1 Si6 99.88(4)
N2 U1 Si6 130.15(4)
N1 U1 Si6 26.29(4)
Cl1 U1 Si6 69.979(16)
Cl2 U1 Si6 109.555(16)
Si4 U1 Si6 154.851(14)
Si1 U1 Si6 109.525(15)
N4 U1 Si5 133.62(4)
N2 U1 Si5 97.74(4)
N1 U1 Si5 26.13(4)
Cl1 U1 Si5 108.320(15)
Cl2 U1 Si5 71.340(15)
Si4 U1 Si5 108.099(16)
Si1 U1 Si5 157.735(15)
Si6 U1 Si5 52.425(15)
N4 U1 Si2 25.60(4)
N2 U1 Si2 140.53(4)
N1 U1 Si2 100.17(4)
Cl1 U1 Si2 108.734(15)
Cl2 U1 Si2 71.144(15)
Si4 U1 Si2 114.103(14)
Si1 U1 Si2 52.916(14)
Si6 U1 Si2 89.322(14)
Si5 U1 Si2 109.223(13)
Si6 N1 Si5 117.78(9)
Si6 N1 U1 120.91(8)
Si5 N1 U1 121.31(8)
Si4 N2 Si3 117.79(9)
Si4 N2 U1 118.38(9)
Si3 N2 U1 123.81(8)
Si2 N4 Si1 118.60(9)
Si2 N4 U1 122.53(9)
Si1 N4 U1 118.86(9)
N4 Si1 C3 110.76(10)
N4 Si1 C2 111.48(10)
C3 Si1 C2 108.90(11)
N4 Si1 C1 110.79(9)
C3 Si1 C1 109.83(11)
C2 Si1 C1 104.91(11)
N4 Si1 U1 33.82(5)
C3 Si1 U1 111.76(8)
C2 Si1 U1 134.58(8)
C1 Si1 U1 79.54(7)
N4 Si2 C4 110.91(10)
N4 Si2 C5 111.14(10)
C4 Si2 C5 109.59(11)
N4 Si2 C6 112.11(9)
C4 Si2 C6 108.20(12)
C5 Si2 C6 104.66(11)
N4 Si2 U1 31.87(5)
C4 Si2 U1 112.85(8)
C5 Si2 U1 132.19(8)
C6 Si2 U1 82.14(7)
N2 Si3 C7 110.70(9)
N2 Si3 C8 110.02(8)
C7 Si3 C8 109.82(10)
N2 Si3 C9 112.81(8)
C7 Si3 C9 108.45(10)
C8 Si3 C9 104.86(10)
N2 Si4 C12 110.91(9)
N2 Si4 C11 111.85(10)
C12 Si4 C11 109.14(11)
N2 Si4 C10 111.36(10)
C12 Si4 C10 108.97(11)
C11 Si4 C10 104.37(11)
N2 Si4 U1 34.23(6)
C12 Si4 U1 113.29(8)
C11 Si4 U1 133.55(9)
C10 Si4 U1 79.08(8)
N1 Si5 C15 110.66(9)
N1 Si5 C13 111.74(9)
C15 Si5 C13 108.66(11)
N1 Si5 C14 111.91(9)
C15 Si5 C14 109.15(11)
C13 Si5 C14 104.49(11)
N1 Si5 U1 32.56(5)
C15 Si5 U1 112.05(7)
C13 Si5 U1 81.35(7)
C14 Si5 U1 133.78(8)
N1 Si6 C17 111.57(10)
N1 Si6 C16 110.18(9)
C17 Si6 C16 108.77(10)
N1 Si6 C18 111.77(9)
C17 Si6 C18 104.75(11)
C16 Si6 C18 109.63(10)
N1 Si6 U1 32.79(5)
C17 Si6 U1 134.69(8)
C16 Si6 U1 110.92(7)
C18 Si6 U1 81.63(7)

loop_
_geom_bond_atom_site_label_1
_geom_bond_atom_site_label_2
_geom_bond_distance
U1 N4 2.1614(16)
U1 N2 2.1663(15)
U1 N1 2.1687(16)
U1 Cl1 2.5704(5)
U1 Cl2 2.5801(5)
U1 Si4 3.3877(6)
U1 Si1 3.4009(6)
U1 Si6 3.4352(6)
U1 Si5 3.4429(5)
U1 Si2 3.4514(6)
N1 Si6 1.7736(16)
N1 Si5 1.7749(17)
N2 Si4 1.7710(16)
N2 Si3 1.7783(18)
N4 Si2 1.7689(17)
N4 Si1 1.7821(17)
Si1 C3 1.861(2)
Si1 C2 1.867(2)
Si1 C1 1.871(2)
Si2 C4 1.864(2)
Si2 C5 1.866(2)
Si2 C6 1.874(2)
Si3 C7 1.859(2)
Si3 C8 1.867(2)
Si3 C9 1.876(2)
Si4 C12 1.855(2)
Si4 C11 1.871(2)
Si4 C10 1.884(2)
Si5 C15 1.858(2)
Si5 C13 1.874(2)
Si5 C14 1.879(2)
Si6 C17 1.869(2)
Si6 C16 1.871(2)
Si6 C18 1.873(2)
